data_4323885
loop_
_publ_author_name
'Kazushi Mashima'
'Mitsuhiro Tanaka'
'Kazuhide Tani'
'Hiroshi Nakano'
'Akira Nakamura'

_publ_section_title
;
 Dinuclear Pd(I)-Pd(I) and Pt(II)...Pt(II) Complexes Supported by
 Tridentate Pyphos Ligands (Pyphos = 6-(Diphenylphosphino)-2-pyridonate)
;
_journal_name_full 'Inorganic Chemistry'
_journal_page_first 5244
_journal_page_last 5248
_journal_paper_doi 10.1021/ic951658u
_journal_volume 35
_journal_year 1996
_chemical_formula_sum 'C70 H56 Cl4 N4 O4 P4 Pt2'
_space_group_IT_number 15
_symmetry_cell_setting monoclinic
_symmetry_Int_Tables_number 15
_symmetry_space_group_name_Hall '-C 2yc'
_symmetry_space_group_name_H-M 'C 1 2/c 1'
_audit_creation_date 'Fri Nov 24 14:54:28 1995'
_audit_creation_method 'from TEXRAY.INF file'
_cell_angle_alpha 90
_cell_angle_beta 109.782(8)
_cell_angle_gamma 90
_cell_formula_units_Z 4.00
_cell_length_a 19.646(2)
_cell_length_b 11.411(4)
_cell_length_c 30.368(3)
_cell_measurement_reflns_used 25
_cell_measurement_temperature 20.0
_cell_measurement_theta_max 50.00
_cell_measurement_theta_min 49.37
_cell_volume 6406(2)
_computing_cell_refinement 'MSC/AFC Diffractometer Control'
_computing_data_collection 'MSC/AFC Diffractometer Control'
_computing_data_reduction 'teXsan: PROCESS (MSC)'
_computing_publication_material 'teXsan: FINISH (MSC)'
_computing_structure_refinement 'teXsan: LS (MSC)'
_computing_structure_solution SHELXS86
_diffrn_ambient_temperature 20.0
_diffrn_measurement_device AFC7R
_diffrn_measurement_method 'omega/2-theta scans'
_diffrn_orient_matrix_UB_11 0.04597
_diffrn_orient_matrix_UB_12 -0.01348
_diffrn_orient_matrix_UB_13 -0.00653
_diffrn_orient_matrix_UB_21 -0.02798
_diffrn_orient_matrix_UB_22 -0.00531
_diffrn_orient_matrix_UB_23 -0.03424
_diffrn_orient_matrix_UB_31 0.00545
_diffrn_orient_matrix_UB_32 0.08643
_diffrn_orient_matrix_UB_33 -0.00312
_diffrn_radiation_monochromator graphite
_diffrn_radiation_source 'Rigaku rotating anode'
_diffrn_radiation_type MoKalpha
_diffrn_radiation_wavelength 0.7107
_diffrn_reflns_av_R_equivalents 4.91
_diffrn_reflns_limit_h_max 25
_diffrn_reflns_limit_h_min 0
_diffrn_reflns_limit_k_max 0
_diffrn_reflns_limit_k_min 0
_diffrn_reflns_limit_l_max 33
_diffrn_reflns_limit_l_min -25
_diffrn_reflns_number 7950
_diffrn_reflns_theta_max 27.5021
_diffrn_standards_decay_% -4.13
_diffrn_standards_interval_count 150
_diffrn_standards_number 3
_exptl_absorpt_coefficient_mu_cm 46.650
_exptl_absorpt_correction_T_max 1.000
_exptl_absorpt_correction_T_min 0.204
_exptl_absorpt_correction_type psi-scan
_exptl_crystal_colour yellow
_exptl_crystal_density_diffrn 1.735
_exptl_crystal_description prismatic
_exptl_crystal_F_000 3280.00
_exptl_crystal_size_max 0.200
_exptl_crystal_size_min 0.200
_refine_diff_density_max -1.92640
_refine_diff_density_min 3.01210
_refine_ls_extinction_coef 0.00000
_refine_ls_extinction_method Zachariasen_type_2_Gaussian_isotropic
_refine_ls_goodness_of_fit_obs 3.250
_refine_ls_matrix_type full
_refine_ls_number_parameters 382
_refine_ls_number_reflns 5844
_refine_ls_number_restraints 0
_refine_ls_R_factor_obs 0.0460
_refine_ls_shift/esd_max 0.0110
_refine_ls_structure_factor_coef F
_refine_ls_weighting_scheme sigma
_refine_ls_wR_factor_obs 0.0370
_cod_data_source_file ic951658u_2.cif
_cod_data_source_block Pt2(pyphos)4
_cod_original_cell_volume 6406(1)
_cod_original_sg_symbol_H-M 'C 2/c '
_cod_original_formula_sum 'C70 H56 O4 N4 P4 Pt2 Cl4'
_cod_database_code 4323885

loop_
_symmetry_equiv_pos_as_xyz
'   +x,   +y,   +z'
'1/2+x,1/2+y,   +z'
'   -x,   +y,1/2-z'
1/2-x,1/2+y,1/2-z
'   -x,   -y,   -z'
'1/2-x,1/2-y,   -z'
'   +x,   -y,1/2+z'
1/2+x,1/2-y,1/2+z

loop_
_atom_site_aniso_label
_atom_site_aniso_U_11
_atom_site_aniso_U_22
_atom_site_aniso_U_33
_atom_site_aniso_U_12
_atom_site_aniso_U_13
_atom_site_aniso_U_23
Pt1 0.0316(1) 0.0335(2) 0.0235(1) 0.0017(2) 0.0073(1) -0.0013(2)
P1 0.038(1) 0.039(1) 0.029(1) 0.0027(10) 0.0057(10) -0.006(1)
P2 0.032(1) 0.036(1) 0.027(1) -0.0005(9) 0.0081(9) -0.001(1)
O1 0.054(4) 0.087(6) 0.059(5) -0.021(4) 0.027(4) -0.024(4)
O2 0.056(4) 0.042(4) 0.039(4) 0.002(3) 0.000(3) -0.008(3)
N1 0.031(3) 0.058(5) 0.025(3) 0.001(3) 0.005(3) -0.006(4)
N2 0.036(3) 0.033(4) 0.027(4) -0.001(3) 0.014(3) -0.007(3)
C1 0.041(5) 0.090(8) 0.026(5) 0.012(5) 0.010(4) 0.008(6)
C2 0.048(5) 0.103(9) 0.059(7) -0.002(6) 0.029(5) -0.023(7)
C3 0.063(7) 0.104(10) 0.049(7) 0.002(6) 0.030(6) -0.021(7)
C4 0.053(6) 0.089(8) 0.049(6) 0.001(6) 0.014(5) -0.033(6)
C5 0.041(5) 0.058(6) 0.035(5) 0.008(4) 0.006(4) -0.011(5)
C6 0.042(4) 0.033(5) 0.028(4) 0.009(4) 0.006(4) -0.006(4)
C7 0.064(6) 0.044(6) 0.035(5) -0.003(5) -0.007(5) 0.001(5)
C8 0.068(7) 0.065(9) 0.050(7) 0.003(6) -0.015(5) -0.006(6)
C9 0.067(6) 0.080(9) 0.036(6) 0.018(6) -0.001(5) 0.002(6)
C10 0.067(6) 0.052(6) 0.039(6) 0.009(5) 0.015(5) 0.012(5)
C11 0.041(5) 0.057(6) 0.036(5) 0.002(4) 0.014(4) -0.006(5)
C12 0.051(5) 0.027(5) 0.030(5) 0.000(4) 0.000(4) -0.007(4)
C13 0.060(6) 0.053(7) 0.062(7) -0.001(5) -0.009(5) 0.001(6)
C14 0.072(7) 0.038(6) 0.084(8) 0.008(6) -0.009(6) 0.006(7)
C15 0.099(8) 0.050(7) 0.065(8) -0.013(7) -0.006(7) 0.008(7)
C16 0.083(8) 0.070(8) 0.058(8) -0.030(7) 0.016(6) -0.009(7)
C17 0.068(7) 0.049(6) 0.047(6) -0.012(5) 0.016(5) -0.011(5)
C21 0.039(4) 0.038(5) 0.031(5) 0.002(4) 0.012(4) -0.005(4)
C22 0.052(5) 0.046(6) 0.053(6) -0.001(5) 0.013(5) -0.015(5)
C23 0.061(6) 0.033(5) 0.059(7) 0.018(5) 0.009(5) -0.006(5)
C24 0.038(5) 0.049(6) 0.040(6) 0.010(4) 0.004(4) -0.002(5)
C25 0.035(4) 0.031(5) 0.029(5) 0.000(4) 0.015(4) -0.004(4)
C26 0.043(5) 0.042(5) 0.029(5) -0.014(4) 0.000(4) 0.004(5)
C27 0.076(7) 0.037(6) 0.029(5) -0.010(5) 0.000(5) 0.009(5)
C28 0.15(1) 0.047(7) 0.064(9) -0.030(8) -0.005(8) 0.023(7)
C29 0.16(1) 0.09(1) 0.058(9) -0.08(1) 0.001(9) 0.026(10)
C30 0.090(9) 0.13(1) 0.040(7) -0.064(9) 0.015(6) 0.011(9)
C31 0.047(5) 0.085(8) 0.037(6) -0.022(5) 0.010(4) -0.002(6)
C32 0.036(4) 0.038(5) 0.013(4) 0.002(4) 0.005(3) -0.003(4)
C33 0.044(5) 0.054(6) 0.035(5) 0.008(4) 0.011(4) 0.000(5)
C34 0.053(6) 0.081(8) 0.038(6) 0.020(5) 0.017(5) 0.005(6)
C35 0.043(5) 0.102(9) 0.033(5) 0.024(6) -0.004(4) -0.007(6)
C36 0.039(5) 0.074(8) 0.051(6) -0.002(5) 0.008(4) -0.017(6)
C37 0.040(4) 0.049(6) 0.024(4) 0.003(4) 0.004(3) -0.013(4)

loop_
_atom_site_label
_atom_site_fract_x
_atom_site_fract_y
_atom_site_fract_z
_atom_site_U_iso_or_equiv
_atom_site_thermal_displace_type
_atom_site_calc_flag
_atom_site_calc_attached_atom
Pt1 0.46960(2) 0.02655(3) 0.17396(1) 0.03009(7) Uij ? ?
Cl101 0.3979(2) -0.2961(4) -0.0400(1) 0.143(1) Uij ? ?
Cl102 0.5387(2) -0.3805(4) -0.0331(2) 0.170(2) Uij ? ?
P1 0.4124(1) -0.1066(2) 0.11850(8) 0.0369(6) Uij ? ?
P2 0.39128(10) 0.0442(2) 0.21276(7) 0.0322(6) Uij ? ?
O1 0.6207(3) 0.1267(6) 0.1453(2) 0.065(2) Uij ? ?
O2 0.5406(3) 0.2626(5) 0.3558(2) 0.049(2) Uij ? ?
N1 0.5285(3) -0.0089(6) 0.1288(2) 0.039(2) Uij ? ?
N2 0.4677(3) 0.1683(5) 0.2914(2) 0.031(2) Uij ? ?
C1 0.5887(4) 0.0415(9) 0.1222(3) 0.053(3) Uij ? ?
C2 0.6103(4) -0.0160(10) 0.0864(3) 0.067(4) Uij ? ?
C3 0.5739(5) -0.1079(10) 0.0613(3) 0.069(4) Uij ? ?
C4 0.5127(5) -0.1553(9) 0.0691(3) 0.064(3) Uij ? ?
C5 0.4927(4) -0.1028(8) 0.1033(3) 0.047(3) Uij ? ?
C6 0.3442(4) -0.0437(7) 0.0671(3) 0.036(2) Uij ? ?
C7 0.2864(5) -0.1066(8) 0.0374(3) 0.054(3) Uij ? ?
C8 0.2405(5) -0.0532(9) -0.0022(4) 0.070(4) Uij ? ?
C9 0.2521(5) 0.0604(9) -0.0140(3) 0.065(4) Uij ? ?
C10 0.3097(5) 0.1225(8) 0.0153(3) 0.053(3) Uij ? ?
C11 0.3558(4) 0.0721(8) 0.0555(3) 0.044(3) Uij ? ?
C12 0.3818(4) -0.2530(7) 0.1265(3) 0.040(2) Uij ? ?
C13 0.4219(5) -0.3531(9) 0.1259(4) 0.066(3) Uij ? ?
C14 0.3961(5) -0.4618(9) 0.1331(4) 0.074(4) Uij ? ?
C15 0.3319(6) -0.4696(10) 0.1413(4) 0.080(4) Uij ? ?
C16 0.2915(5) -0.372(1) 0.1419(4) 0.072(4) Uij ? ?
C17 0.3167(5) -0.2644(8) 0.1339(3) 0.056(3) Uij ? ?
C21 0.4861(4) 0.2659(7) 0.3197(3) 0.036(2) Uij ? ?
C22 0.4416(4) 0.3692(8) 0.3057(3) 0.052(3) Uij ? ?
C23 0.3814(5) 0.3667(7) 0.2671(3) 0.054(3) Uij ? ?
C24 0.3633(4) 0.2657(8) 0.2394(3) 0.045(3) Uij ? ?
C25 0.4071(4) 0.1709(7) 0.2521(3) 0.031(2) Uij ? ?
C26 0.3821(4) -0.0812(7) 0.2474(3) 0.041(2) Uij ? ?
C27 0.4121(5) -0.1873(8) 0.2427(3) 0.052(3) Uij ? ?
C28 0.4019(7) -0.2830(10) 0.2679(4) 0.097(5) Uij ? ?
C29 0.3636(8) -0.271(1) 0.2981(5) 0.112(6) Uij ? ?
C30 0.3342(6) -0.167(1) 0.3024(4) 0.087(4) Uij ? ?
C31 0.3415(4) -0.0708(9) 0.2769(3) 0.057(3) Uij ? ?
C32 0.3013(4) 0.0648(7) 0.1698(2) 0.030(2) Uij ? ?
C33 0.2916(4) 0.1516(8) 0.1360(3) 0.045(3) Uij ? ?
C34 0.2255(5) 0.1657(9) 0.1015(3) 0.057(3) Uij ? ?
C35 0.1693(4) 0.0931(10) 0.0993(3) 0.064(3) Uij ? ?
C36 0.1782(4) 0.0041(9) 0.1316(3) 0.057(3) Uij ? ?
C37 0.2438(4) -0.0090(7) 0.1678(2) 0.039(2) Uij ? ?
C101 0.4738(6) -0.280(1) -0.0552(4) 0.111(4) Uij ? ?
H1 0.6519 0.0121 0.0804 0.0778 Uij ? ?
H2 0.5899 -0.1413 0.0378 0.0772 Uij ? ?
H3 0.4868 -0.2197 0.0515 0.0748 Uij ? ?
H4 0.2785 -0.1856 0.0443 0.0615 Uij ? ?
H5 0.1999 -0.0955 -0.0218 0.0795 Uij ? ?
H6 0.2206 0.0947 -0.0421 0.0728 Uij ? ?
H7 0.3177 0.2009 0.0077 0.0610 Uij ? ?
H8 0.3956 0.1157 0.0755 0.0529 Uij ? ?
H9 0.4668 -0.3468 0.1206 0.0812 Uij ? ?
H10 0.4228 -0.5308 0.1324 0.0873 Uij ? ?
H11 0.3149 -0.5443 0.1467 0.0880 Uij ? ?
H12 0.2471 -0.3781 0.1477 0.0793 Uij ? ?
H13 0.2885 -0.1964 0.1335 0.0624 Uij ? ?
H14 0.4545 0.4391 0.3237 0.0631 Uij ? ?
H15 0.3513 0.4341 0.2588 0.0607 Uij ? ?
H16 0.3213 0.2638 0.2123 0.0509 Uij ? ?
H17 0.4393 -0.1952 0.2222 0.0652 Uij ? ?
H18 0.4215 -0.3571 0.2642 0.1104 Uij ? ?
H19 0.3580 -0.3366 0.3158 0.1123 Uij ? ?
H20 0.3081 -0.1605 0.3235 0.0941 Uij ? ?
H21 0.3192 0.0015 0.2795 0.0673 Uij ? ?
H22 0.3309 0.2011 0.1366 0.0517 Uij ? ?
H23 0.2188 0.2264 0.0791 0.0684 Uij ? ?
H24 0.1238 0.1039 0.0754 0.0695 Uij ? ?
H25 0.1394 -0.0485 0.1290 0.0672 Uij ? ?
H26 0.2494 -0.0676 0.1910 0.0466 Uij ? ?
H27 0.4573 -0.2849 -0.0926 0.1383 Uij ? ?
H28 0.4964 -0.1957 -0.0430 0.1383 Uij ? ?

loop_
_atom_type_symbol
_atom_type_oxidation_number
_atom_type_number_in_cell
_atom_type_scat_dispersion_real
_atom_type_scat_dispersion_imag
_atom_type_scat_source
Cl 0 16 0.148 0.159 'International Tables'
C 0 280 0.003 0.002 'International Tables'
H 0 224 0.000 0.000 'International Tables'
N 0 16 0.006 0.003 'International Tables'
P 0 16 0.102 0.094 'International Tables'
O 0 16 0.011 0.006 'International Tables'
Pt 0 8 -1.703 8.390 'International Tables'

loop_
_geom_angle_atom_site_label_1
_geom_angle_atom_site_label_2
_geom_angle_atom_site_label_3
_geom_angle
_geom_angle_site_symmetry_1
_geom_angle_site_symmetry_2
_geom_angle_site_symmetry_3
_geom_angle_publ_flag
P1 PT1 P2 101.27(7) ? ? ? yes
P1 PT1 N1 68.4(2) ? ? ? yes
P1 PT1 N2 162.5(2) ? ? ? yes
P2 PT1 N1 169.5(2) ? ? ? yes
P2 PT1 N2 93.4(2) ? ? ? yes
N1 PT1 N2 96.7(2) ? ? ? yes
PT1 P1 C5 85.3(3) ? ? ? yes
PT1 P1 C6 114.0(3) ? ? ? yes
PT1 P1 C12 128.3(3) ? ? ? yes
C5 P1 C6 103.1(4) ? ? ? yes
C5 P1 C12 114.7(4) ? ? ? yes
C6 P1 C12 107.2(4) ? ? ? yes
PT1 P2 C25 114.7(2) ? ? ? yes
PT1 P2 C26 116.9(3) ? ? ? yes
PT1 P2 C32 107.9(2) ? ? ? yes
C25 P2 C26 105.7(4) ? ? ? yes
C25 P2 C32 105.9(3) ? ? ? yes
C26 P2 C32 104.7(3) ? ? ? yes
PT1 N1 C1 134.0(6) ? ? ? yes
PT1 N1 C5 103.2(5) ? ? ? yes
C1 N1 C5 122.7(7) ? ? ? yes
PT1 N2 C21 109.0(5) ? ? ? yes
PT1 N2 C25 130.2(5) ? ? ? yes
C21 N2 C25 119.5(7) ? ? ? yes
O1 C1 N1 122.4(8) ? ? ? yes
O1 C1 C2 124.0(8) ? ? ? yes
N1 C1 C2 113.6(9) ? ? ? yes
C1 C2 C3 122.7(8) ? ? ? yes
C1 C2 H1 118.6937 ? ? ? yes
C3 C2 H1 118.5813 ? ? ? yes
C2 C3 C4 121.4(8) ? ? ? yes
C2 C3 H2 119.2558 ? ? ? yes
C4 C3 H2 119.3246 ? ? ? yes
C3 C4 C5 116.2(9) ? ? ? yes
C3 C4 H3 121.7507 ? ? ? yes
C5 C4 H3 122.0738 ? ? ? yes
P1 C5 N1 101.6(5) ? ? ? yes
P1 C5 C4 133.8(7) ? ? ? yes
N1 C5 C4 123.3(8) ? ? ? yes
P1 C6 C7 123.7(7) ? ? ? yes
P1 C6 C11 116.7(6) ? ? ? yes
C7 C6 C11 119.3(8) ? ? ? yes
C6 C7 C8 119.3(9) ? ? ? yes
C6 C7 H4 120.4417 ? ? ? yes
C8 C7 H4 120.2982 ? ? ? yes
C7 C8 C9 121.7(9) ? ? ? yes
C7 C8 H5 119.1091 ? ? ? yes
C9 C8 H5 119.2379 ? ? ? yes
C8 C9 C10 119.0(9) ? ? ? yes
C8 C9 H6 120.3145 ? ? ? yes
C10 C9 H6 120.6513 ? ? ? yes
C9 C10 C11 120.6(9) ? ? ? yes
C9 C10 H7 119.6044 ? ? ? yes
C11 C10 H7 119.7693 ? ? ? yes
C6 C11 C10 120.1(8) ? ? ? yes
C6 C11 H8 119.9124 ? ? ? yes
C10 C11 H8 119.9973 ? ? ? yes
P1 C12 C13 122.5(7) ? ? ? yes
P1 C12 C17 118.4(7) ? ? ? yes
C13 C12 C17 119.1(8) ? ? ? yes
C12 C13 C14 119.5(9) ? ? ? yes
C12 C13 H9 120.1824 ? ? ? yes
C14 C13 H9 120.2783 ? ? ? yes
C13 C14 C15 119.8(10) ? ? ? yes
C13 C14 H10 120.1290 ? ? ? yes
C15 C14 H10 120.1148 ? ? ? yes
C14 C15 C16 121(1) ? ? ? yes
C14 C15 H11 119.2820 ? ? ? yes
C16 C15 H11 119.2585 ? ? ? yes
C15 C16 C17 118.6(10) ? ? ? yes
C15 C16 H12 120.7641 ? ? ? yes
C17 C16 H12 120.6196 ? ? ? yes
C12 C17 C16 121.5(9) ? ? ? yes
C12 C17 H13 119.2571 ? ? ? yes
C16 C17 H13 119.2386 ? ? ? yes
O2 C21 N2 119.3(8) ? ? ? yes
O2 C21 C22 122.6(8) ? ? ? yes
N2 C21 C22 118.1(7) ? ? ? yes
C21 C22 C23 120.2(8) ? ? ? yes
C21 C22 H14 119.8802 ? ? ? yes
C23 C22 H14 119.9571 ? ? ? yes
C22 C23 C24 120.4(8) ? ? ? yes
C22 C23 H15 119.6946 ? ? ? yes
C24 C23 H15 119.8883 ? ? ? yes
C23 C24 C25 118.6(8) ? ? ? yes
C23 C24 H16 120.6018 ? ? ? yes
C25 C24 H16 120.7674 ? ? ? yes
P2 C25 N2 117.1(6) ? ? ? yes
P2 C25 C24 119.5(6) ? ? ? yes
N2 C25 C24 123.1(7) ? ? ? yes
P2 C26 C27 120.2(7) ? ? ? yes
P2 C26 C31 119.7(7) ? ? ? yes
C27 C26 C31 120.0(8) ? ? ? yes
C26 C27 C28 119.3(10) ? ? ? yes
C26 C27 H17 120.4238 ? ? ? yes
C28 C27 H17 120.2853 ? ? ? yes
C27 C28 C29 120(1) ? ? ? yes
C27 C28 H18 119.6761 ? ? ? yes
C29 C28 H18 120.0033 ? ? ? yes
C28 C29 C30 120(1) ? ? ? yes
C28 C29 H19 119.7432 ? ? ? yes
C30 C29 H19 120.0940 ? ? ? yes
C29 C30 C31 121(1) ? ? ? yes
C29 C30 H20 119.2251 ? ? ? yes
C31 C30 H20 119.6042 ? ? ? yes
C26 C31 C30 118(1) ? ? ? yes
C26 C31 H21 120.6247 ? ? ? yes
C30 C31 H21 120.4099 ? ? ? yes
P2 C32 C33 118.4(6) ? ? ? yes
P2 C32 C37 121.9(6) ? ? ? yes
C33 C32 C37 119.5(7) ? ? ? yes
C32 C33 C34 120.1(8) ? ? ? yes
C32 C33 H22 120.0061 ? ? ? yes
C34 C33 H22 119.8710 ? ? ? yes
C33 C34 C35 120.5(9) ? ? ? yes
C33 C34 H23 119.8346 ? ? ? yes
C35 C34 H23 119.6438 ? ? ? yes
C34 C35 C36 120.4(8) ? ? ? yes
C34 C35 H24 119.8192 ? ? ? yes
C36 C35 H24 119.7393 ? ? ? yes
C35 C36 C37 120.0(8) ? ? ? yes
C35 C36 H25 120.0183 ? ? ? yes
C37 C36 H25 119.9845 ? ? ? yes
C32 C37 C36 119.3(8) ? ? ? yes
C32 C37 H26 120.3557 ? ? ? yes
C36 C37 H26 120.2993 ? ? ? yes
CL101 C101 CL102 115.5(8) ? ? ? yes
CL101 C101 H27 107.4708 ? ? ? yes
CL101 C101 H28 107.7529 ? ? ? yes
CL102 C101 H27 107.4370 ? ? ? yes
CL102 C101 H28 107.7464 ? ? ? yes
H27 C101 H28 111.0102 ? ? ? yes

loop_
_geom_bond_atom_site_label_1
_geom_bond_atom_site_label_2
_geom_bond_distance
_geom_bond_site_symmetry_1
_geom_bond_site_symmetry_2
_geom_bond_publ_flag
PT1 P1 2.264(2) ? ? yes
PT1 P2 2.241(2) ? ? yes
PT1 N1 2.110(6) ? ? yes
PT1 N2 2.089(6) ? ? yes
CL101 C101 1.71(1) ? ? yes
CL102 C101 1.68(1) ? ? yes
P1 C5 1.787(8) ? ? yes
P1 C6 1.824(8) ? ? yes
P1 C12 1.820(8) ? ? yes
P2 C25 1.835(8) ? ? yes
P2 C26 1.820(8) ? ? yes
P2 C32 1.823(7) ? ? yes
O1 C1 1.24(1) ? ? yes
O2 C21 1.245(8) ? ? yes
N1 C1 1.390(9) ? ? yes
N1 C5 1.370(10) ? ? yes
N2 C21 1.378(9) ? ? yes
N2 C25 1.371(9) ? ? yes
C1 C2 1.45(1) ? ? yes
C2 C3 1.35(1) ? ? yes
C2 H1 0.9512 ? ? yes
C3 C4 1.41(1) ? ? yes
C3 H2 0.9496 ? ? yes
C4 C5 1.37(1) ? ? yes
C4 H3 0.9501 ? ? yes
C6 C7 1.39(1) ? ? yes
C6 C11 1.41(1) ? ? yes
C7 C8 1.38(1) ? ? yes
C7 H4 0.9501 ? ? yes
C8 C9 1.38(1) ? ? yes
C8 H5 0.9504 ? ? yes
C9 C10 1.38(1) ? ? yes
C9 H6 0.9509 ? ? yes
C10 C11 1.38(1) ? ? yes
C10 H7 0.9501 ? ? yes
C11 H8 0.9517 ? ? yes
C12 C13 1.39(1) ? ? yes
C12 C17 1.38(1) ? ? yes
C13 C14 1.39(1) ? ? yes
C13 H9 0.9517 ? ? yes
C14 C15 1.37(1) ? ? yes
C14 H10 0.9509 ? ? yes
C15 C16 1.37(1) ? ? yes
C15 H11 0.9504 ? ? yes
C16 C17 1.37(1) ? ? yes
C16 H12 0.9492 ? ? yes
C17 H13 0.9506 ? ? yes
C21 C22 1.44(1) ? ? yes
C22 C23 1.36(1) ? ? yes
C22 H14 0.9510 ? ? yes
C23 C24 1.40(1) ? ? yes
C23 H15 0.9512 ? ? yes
C24 C25 1.355(10) ? ? yes
C24 H16 0.9496 ? ? yes
C26 C27 1.37(1) ? ? yes
C26 C31 1.39(1) ? ? yes
C27 C28 1.39(1) ? ? yes
C27 H17 0.9513 ? ? yes
C28 C29 1.38(2) ? ? yes
C28 H18 0.9515 ? ? yes
C29 C30 1.34(2) ? ? yes
C29 H19 0.9488 ? ? yes
C30 C31 1.38(1) ? ? yes
C30 H20 0.9499 ? ? yes
C31 H21 0.9507 ? ? yes
C32 C33 1.39(1) ? ? yes
C32 C37 1.393(9) ? ? yes
C33 C34 1.37(1) ? ? yes
C33 H22 0.9513 ? ? yes
C34 C35 1.36(1) ? ? yes
C34 H23 0.9502 ? ? yes
C35 C36 1.38(1) ? ? yes
C35 H24 0.9502 ? ? yes
C36 C37 1.391(10) ? ? yes
C36 H25 0.9520 ? ? yes
C37 H26 0.9508 ? ? yes
C101 H27 1.0729 ? ? yes
C101 H28 1.0669 ? ? yes
